data_1557801
loop_
_publ_author_name
'Xue, Jinghua'
'Li, Hanxiang'
'Wu, Ping'
'Xu, Liangxiong'
'Yuan, Yunfei'
'Wei, Xiaoyi'

_publ_section_title
;
 Bioactive Polyhydroxanthones from Penicillium purpurogenum
;
_journal_name_full 'Journal of Natural Products'
_journal_paper_doi 10.1021/acs.jnatprod.9b01071
_journal_year 2020
_chemical_absolute_configuration ad
_chemical_formula_moiety 'C15 H18 O6, 0.5(H2 O)'
_chemical_formula_sum 'C15 H19 O6.5'
_chemical_formula_weight 303.30
_space_group_crystal_system monoclinic
_space_group_IT_number 4
_space_group_name_Hall 'P 2yb'
_space_group_name_H-M_alt 'P 1 21 1'
_atom_sites_solution_hydrogens mixed
_atom_sites_solution_primary direct
_audit_creation_date 2016-11-08
_audit_creation_method
;
Olex2 1.2
(compiled 2016.09.09 svn.r3337 for OlexSys, GUI svn.r5227)
;
_cell_angle_alpha 90
_cell_angle_beta 90.183(2)
_cell_angle_gamma 90
_cell_formula_units_Z 4
_cell_length_a 8.8976(2)
_cell_length_b 13.2445(4)
_cell_length_c 11.7818(3)
_cell_measurement_reflns_used 6831
_cell_measurement_temperature 293(2)
_cell_measurement_theta_max 74.4950
_cell_measurement_theta_min 4.9420
_cell_volume 1388.41(6)
_computing_molecular_graphics 'Olex2 (Dolomanov et al., 2009)'
_computing_publication_material 'Olex2 (Dolomanov et al., 2009)'
_computing_structure_refinement 'XL (Sheldrick, 2008)'
_computing_structure_solution 'XS (Sheldrick, 2008)'
_diffrn_ambient_temperature 293(2)
_diffrn_measured_fraction_theta_full 0.973
_diffrn_measured_fraction_theta_max 0.947
_diffrn_measurement_device_type 'multiwire proportional'
_diffrn_measurement_method 'phi and omega scans'
_diffrn_radiation_monochromator graphite
_diffrn_radiation_type CuK\a
_diffrn_radiation_wavelength 1.54178
_diffrn_reflns_av_R_equivalents 0.0259
_diffrn_reflns_av_unetI/netI 0.0316
_diffrn_reflns_Laue_measured_fraction_full 0.973
_diffrn_reflns_Laue_measured_fraction_max 0.947
_diffrn_reflns_limit_h_max 11
_diffrn_reflns_limit_h_min -11
_diffrn_reflns_limit_k_max 16
_diffrn_reflns_limit_k_min -16
_diffrn_reflns_limit_l_max 14
_diffrn_reflns_limit_l_min -13
_diffrn_reflns_number 13110
_diffrn_reflns_point_group_measured_fraction_full 0.954
_diffrn_reflns_point_group_measured_fraction_max 0.915
_diffrn_reflns_theta_full 67.679
_diffrn_reflns_theta_max 74.614
_diffrn_reflns_theta_min 3.752
_exptl_absorpt_coefficient_mu 0.961
_exptl_absorpt_correction_T_max 1.00000
_exptl_absorpt_correction_T_min 0.91474
_exptl_absorpt_correction_type none
_exptl_crystal_colour yellow
_exptl_crystal_density_diffrn 1.451
_exptl_crystal_description block
_exptl_crystal_F_000 644
_exptl_crystal_size_max 0.4
_exptl_crystal_size_mid 0.3
_exptl_crystal_size_min 0.2
_refine_diff_density_max 0.537
_refine_diff_density_min -0.510
_refine_diff_density_rms 0.112
_refine_ls_abs_structure_details
;
 Flack x determined using 2026 quotients [(I+)-(I-)]/[(I+)+(I-)]
 (Parsons, Flack and Wagner, Acta Cryst. B69 (2013) 249-259).
;
_refine_ls_abs_structure_Flack 0.19(8)
_refine_ls_extinction_method none
_refine_ls_goodness_of_fit_ref 1.144
_refine_ls_hydrogen_treatment mixed
_refine_ls_matrix_type full
_refine_ls_number_parameters 418
_refine_ls_number_reflns 5214
_refine_ls_number_restraints 6
_refine_ls_restrained_S_all 1.144
_refine_ls_R_factor_all 0.0968
_refine_ls_R_factor_gt 0.0943
_refine_ls_shift/su_max 0.000
_refine_ls_shift/su_mean 0.000
_refine_ls_structure_factor_coef Fsqd
_refine_ls_weighting_details 'w=1/[\s^2^(Fo^2^)+(0.0370P)^2^+9.9660P] where P=(Fo^2^+2Fc^2^)/3'
_refine_ls_weighting_scheme calc
_refine_ls_wR_factor_gt 0.2274
_refine_ls_wR_factor_ref 0.2289
_reflns_Friedel_coverage 0.849
_reflns_Friedel_fraction_full 0.934
_reflns_Friedel_fraction_max 0.880
_reflns_number_gt 4986
_reflns_number_total 5214
_reflns_threshold_expression 'I > 2\s(I)'
_cod_data_source_file np9b01071_si_003.cif
_cod_data_source_block a
_cod_depositor_comments
;

2022-06-21
Z value and formula fixed to values more according to usual
chemical conventions.                 miguel
;
_cod_original_formula_sum 'C20 H25.33 O8.67'
_cod_original_formula_weight 404.40
_cod_original_formula_moiety '1.33(C15 H18 O6), 0.67(H2 O)'
_cod_original_formula_units_Z 3
_cod_database_code 1557801
_shelx_space_group_comment
;
The symmetry employed for this shelxl refinement is uniquely defined
by the following loop, which should always be used as a source of
symmetry information in preference to the above space-group names.
They are only intended as comments.
;
_shelx_estimated_absorpt_t_max 0.831
_shelx_estimated_absorpt_t_min 0.700
_olex2_refinement_description
;
1. Fixed Uiso
 At 1.2 times of:
  All C(H) groups, All C(H,H) groups
 At 1.5 times of:
  All C(H,H,H) groups, All O(H) groups
2. Restrained distances
 O8-H8
 0.82 with sigma of 0.02
 O5-H5
 0.88 with sigma of 0.02
 O4-H4
 0.83 with sigma of 0.02
 O25-H25A
 0.82 with sigma of 0.02
 O25-H25B
 0.82 with sigma of 0.02
3.a Ternary CH refined with riding coordinates:
 C26(H26), C36(H36), C37(H37), C24(H24), C27(H27), C28(H28)
3.b Secondary CH2 refined with riding coordinates:
 C31(H31A,H31B), C34(H34A,H34B)
3.c Aromatic/amide H refined with riding coordinates:
 C21(H21), C32(H32), C40(H40), C35(H35), C41(H41), C42(H42)
3.d Tetrahedral OH refined with riding coordinates:
 O9(H9), O2(H2)
3.e Idealised Me refined as rotating group:
 C30(H30A,H30B,H30C), C22(H22A,H22B,H22C), C39(H39A,H39B,H39C), C0AA(H0AA,H0AB,
 H0AC)
3.f Idealised tetrahedral OH refined as rotating group:
 O11(H11), O12(H12)
;
_shelx_shelxl_version_number 2014/7
_olex2_submission_special_instructions 'No special instructions were received'

loop_
_space_group_symop_operation_xyz
'x, y, z'
'-x, y+1/2, -z'

loop_
_atom_site_label
_atom_site_type_symbol
_atom_site_fract_x
_atom_site_fract_y
_atom_site_fract_z
_atom_site_U_iso_or_equiv
_atom_site_adp_type
_atom_site_occupancy
_atom_site_site_symmetry_order
_atom_site_calc_flag
_atom_site_refinement_flags_posn
_atom_site_refinement_flags_adp
_atom_site_refinement_flags_occupancy
_atom_site_disorder_assembly
_atom_site_disorder_group
O1 O 0.5103(7) 0.2202(5) 0.4721(5) 0.0222(14) Uani 1 1 d . . . . .
O5 O 0.5465(9) 0.5224(5) 0.5538(6) 0.0293(17) Uani 1 1 d D . . . .
O6 O 0.7133(8) 0.1575(6) 0.2686(6) 0.0295(16) Uani 1 1 d . . . . .
O7 O 0.7285(8) 0.3462(5) 0.5446(5) 0.0235(15) Uani 1 1 d . . . . .
O9 O 0.5551(8) 0.3530(6) 0.2026(6) 0.0283(16) Uani 1 1 d . . . . .
H9 H 0.5828 0.3128 0.1540 0.042 Uiso 1 1 calc R . . . .
O11 O 0.9844(9) 0.0960(6) 0.3177(6) 0.0350(18) Uani 1 1 d . . . . .
H11 H 0.9373 0.1191 0.2636 0.053 Uiso 1 1 calc GR . . . .
C13 C 0.9781(13) 0.1614(8) 0.4054(9) 0.030(2) Uani 1 1 d . . . . .
C15 C 0.8507(11) 0.2243(7) 0.4218(8) 0.0217(19) Uani 1 1 d . . . . .
C17 C 0.7224(11) 0.2166(7) 0.3509(7) 0.0196(19) Uani 1 1 d . . . . .
C18 C 0.6380(11) 0.3764(7) 0.4456(8) 0.0209(19) Uani 1 1 d . . . . .
C20 C 0.5876(10) 0.2795(7) 0.3867(7) 0.0179(18) Uani 1 1 d . . . . .
C21 C 0.9684(12) 0.2882(8) 0.5946(9) 0.027(2) Uani 1 1 d . . . . .
H21 H 0.9644 0.3272 0.6602 0.033 Uiso 1 1 calc R . . . .
C26 C 0.4983(13) 0.4303(8) 0.4983(10) 0.029(2) Uani 1 1 d . . . . .
H26 H 0.4489 0.3856 0.5529 0.035 Uiso 1 1 calc R . . . .
C30 C 0.7312(12) 0.4479(7) 0.3758(9) 0.028(2) Uani 1 1 d . . . . .
H30A H 0.7866 0.4920 0.4253 0.042 Uiso 1 1 calc GR . . . .
H30B H 0.6665 0.4873 0.3278 0.042 Uiso 1 1 calc GR . . . .
H30C H 0.8000 0.4101 0.3298 0.042 Uiso 1 1 calc GR . . . .
C31 C 0.3421(11) 0.3633(8) 0.3334(9) 0.026(2) Uani 1 1 d . . . . .
H31A H 0.2793 0.3207 0.3805 0.032 Uiso 1 1 calc R . . . .
H31B H 0.2820 0.3851 0.2690 0.032 Uiso 1 1 calc R . . . .
C32 C 1.1017(11) 0.1667(9) 0.4776(10) 0.032(2) Uani 1 1 d . . . . .
H32 H 1.1872 0.1285 0.4631 0.038 Uiso 1 1 calc R . . . .
C36 C 0.4759(11) 0.3002(7) 0.2896(8) 0.023(2) Uani 1 1 d . . . . .
H36 H 0.4388 0.2359 0.2594 0.028 Uiso 1 1 calc R . . . .
C37 C 0.3898(12) 0.4580(8) 0.4033(10) 0.030(2) Uani 1 1 d . . . . .
H37 H 0.4399 0.5057 0.3523 0.036 Uiso 1 1 calc R . . . .
C38 C 0.8499(11) 0.2877(7) 0.5198(8) 0.0215(19) Uani 1 1 d . . . . .
C40 C 1.0959(12) 0.2293(10) 0.5710(11) 0.037(3) Uani 1 1 d . . . . .
H40 H 1.1783 0.2326 0.6196 0.044 Uiso 1 1 calc R . . . .
O2 O 0.5028(7) 0.3614(5) 0.9618(5) 0.0224(14) Uani 1 1 d . . . . .
H2 H 0.5819 0.3809 0.9337 0.034 Uiso 1 1 calc R . . . .
O3 O 0.3267(8) 0.2240(5) 1.0608(6) 0.0249(15) Uani 1 1 d . . . . .
O4 O 0.5448(8) 0.0746(5) 1.0752(6) 0.0269(16) Uani 1 1 d D . . . .
O8 O 0.4481(8) 0.2110(6) 0.7053(6) 0.0276(15) Uani 1 1 d D . . . .
O10 O 0.2615(8) 0.3934(6) 0.7743(6) 0.0300(17) Uani 1 1 d . . . . .
O12 O -0.0064(9) 0.4355(7) 0.8443(7) 0.0372(19) Uani 1 1 d . . . . .
H12 H 0.0701 0.4647 0.8237 0.056 Uiso 1 1 calc GR . . . .
C14 C 0.2781(10) 0.3390(8) 0.8575(8) 0.021(2) Uani 1 1 d . . . . .
C16 C 0.1643(11) 0.3284(8) 0.9456(9) 0.025(2) Uani 1 1 d . . . . .
C19 C 0.1926(11) 0.2709(8) 1.0436(9) 0.025(2) Uani 1 1 d . . . . .
C22 C 0.3182(11) 0.1110(8) 0.8990(9) 0.027(2) Uani 1 1 d . . . . .
H22A H 0.3056 0.0546 0.9492 0.041 Uiso 1 1 calc GR . . . .
H22B H 0.3706 0.0896 0.8321 0.041 Uiso 1 1 calc GR . . . .
H22C H 0.2213 0.1371 0.8780 0.041 Uiso 1 1 calc GR . . . .
C23 C 0.4315(11) 0.2922(7) 0.8868(7) 0.0175(18) Uani 1 1 d . . . . .
C24 C 0.5303(10) 0.2716(8) 0.7844(8) 0.022(2) Uani 1 1 d . . . . .
H24 H 0.5534 0.3363 0.7481 0.027 Uiso 1 1 calc R . . . .
C27 C 0.6604(11) 0.1287(8) 0.8971(9) 0.027(2) Uani 1 1 d . . . . .
H27 H 0.6099 0.0753 0.8537 0.033 Uiso 1 1 calc R . . . .
C28 C 0.5628(11) 0.1572(7) 0.9965(8) 0.0211(19) Uani 1 1 d . . . . .
H28 H 0.6123 0.2127 1.0369 0.025 Uiso 1 1 calc R . . . .
C29 C 0.4090(11) 0.1936(7) 0.9591(7) 0.0193(19) Uani 1 1 d . . . . .
C33 C 0.0249(12) 0.3780(8) 0.9363(9) 0.029(2) Uani 1 1 d . . . . .
C34 C 0.6777(11) 0.2225(9) 0.8203(9) 0.029(2) Uani 1 1 d . . . . .
H34A H 0.7379 0.2722 0.8602 0.035 Uiso 1 1 calc R . . . .
H34B H 0.7322 0.2030 0.7526 0.035 Uiso 1 1 calc R . . . .
C35 C -0.0803(11) 0.3707(9) 1.0223(11) 0.036(3) Uani 1 1 d . . . . .
H35 H -0.1725 0.4032 1.0158 0.044 Uiso 1 1 calc R . . . .
C39 C 0.8155(13) 0.0909(10) 0.9331(11) 0.040(3) Uani 1 1 d . . . . .
H39A H 0.8646 0.1417 0.9780 0.060 Uiso 1 1 calc GR . . . .
H39B H 0.8746 0.0770 0.8669 0.060 Uiso 1 1 calc GR . . . .
H39C H 0.8049 0.0304 0.9772 0.060 Uiso 1 1 calc GR . . . .
C41 C -0.0471(12) 0.3153(9) 1.1167(11) 0.040(3) Uani 1 1 d . . . . .
H41 H -0.1182 0.3114 1.1743 0.048 Uiso 1 1 calc R . . . .
C42 C 0.0888(12) 0.2644(8) 1.1306(9) 0.031(2) Uani 1 1 d . . . . .
H42 H 0.1090 0.2273 1.1960 0.037 Uiso 1 1 calc R . . . .
O25 O 0.3047(10) 0.0251(8) 0.2402(8) 0.043(2) Uani 1 1 d D . . . .
C0AA C 0.2467(14) 0.5078(11) 0.4493(14) 0.051(4) Uani 1 1 d . . . . .
H0AA H 0.2072 0.4678 0.5103 0.076 Uiso 1 1 calc GR . . . .
H0AB H 0.1732 0.5126 0.3897 0.076 Uiso 1 1 calc GR . . . .
H0AC H 0.2702 0.5743 0.4768 0.076 Uiso 1 1 calc GR . . . .
H1 H 0.516(11) 0.146(8) 0.453(8) 0.01(2) Uiso 1 1 d . . . . .
H8 H 0.425(18) 0.229(13) 0.641(6) 0.08(6) Uiso 1 1 d D . . . .
H5 H 0.597(9) 0.516(7) 0.617(5) 0.01(2) Uiso 1 1 d D . . . .
H4 H 0.460(6) 0.046(6) 1.067(8) 0.01(2) Uiso 1 1 d D . . . .
H25A H 0.331(11) 0.007(7) 0.178(4) 0.01(2) Uiso 1 1 d D . . . .
H25B H 0.230(16) 0.02(2) 0.280(17) 0.14(10) Uiso 1 1 d D . . . .

loop_
_atom_site_aniso_label
_atom_site_aniso_U_11
_atom_site_aniso_U_22
_atom_site_aniso_U_33
_atom_site_aniso_U_23
_atom_site_aniso_U_13
_atom_site_aniso_U_12
O1 0.028(3) 0.022(3) 0.016(3) 0.003(3) 0.006(3) -0.005(3)
O5 0.053(5) 0.017(3) 0.018(4) -0.003(3) -0.013(3) 0.005(3)
O6 0.038(4) 0.033(4) 0.017(4) -0.003(3) -0.002(3) 0.004(3)
O7 0.035(4) 0.021(3) 0.014(3) 0.003(3) -0.011(3) 0.006(3)
O9 0.037(4) 0.034(4) 0.013(3) 0.001(3) 0.004(3) 0.000(3)
O11 0.040(4) 0.044(5) 0.021(4) -0.006(3) 0.001(3) 0.017(4)
C13 0.038(6) 0.024(5) 0.028(6) 0.013(4) 0.009(5) 0.004(4)
C15 0.031(5) 0.021(4) 0.014(4) -0.001(4) 0.009(4) 0.001(4)
C17 0.039(5) 0.010(4) 0.010(4) 0.002(3) 0.003(4) 0.000(4)
C18 0.025(4) 0.019(4) 0.020(5) 0.001(4) -0.001(4) 0.004(4)
C20 0.026(4) 0.016(4) 0.011(4) 0.004(4) 0.002(4) -0.001(4)
C21 0.033(5) 0.026(5) 0.023(5) 0.002(4) -0.007(4) 0.005(4)
C26 0.041(6) 0.022(5) 0.025(5) 0.000(4) -0.014(5) 0.009(5)
C30 0.032(5) 0.019(5) 0.032(6) -0.001(4) -0.007(4) -0.008(4)
C31 0.027(5) 0.031(5) 0.021(5) -0.001(4) -0.010(4) -0.001(4)
C32 0.014(4) 0.039(6) 0.043(7) 0.006(5) 0.008(4) 0.004(4)
C36 0.030(5) 0.024(5) 0.016(5) 0.004(4) 0.001(4) -0.011(4)
C37 0.020(5) 0.034(6) 0.036(6) 0.005(5) -0.005(4) 0.005(4)
C38 0.025(5) 0.015(4) 0.024(5) -0.003(4) -0.003(4) 0.001(4)
C40 0.019(5) 0.044(7) 0.046(7) 0.015(6) -0.011(4) 0.004(5)
O2 0.027(3) 0.021(3) 0.019(3) -0.005(3) -0.001(3) -0.009(3)
O3 0.030(4) 0.028(4) 0.017(3) 0.006(3) 0.004(3) 0.001(3)
O4 0.029(4) 0.021(3) 0.031(4) 0.004(3) -0.006(3) -0.003(3)
O8 0.034(4) 0.038(4) 0.011(3) -0.001(3) 0.000(3) -0.005(3)
O10 0.033(4) 0.039(4) 0.018(4) 0.005(3) -0.005(3) 0.002(3)
O12 0.036(4) 0.040(4) 0.035(5) -0.002(4) -0.011(4) 0.008(4)
C14 0.024(5) 0.027(5) 0.011(5) -0.005(4) -0.004(4) -0.002(4)
C16 0.024(5) 0.029(5) 0.021(5) -0.010(4) 0.002(4) -0.001(4)
C19 0.024(5) 0.026(5) 0.026(5) -0.009(4) 0.011(4) -0.007(4)
C22 0.026(5) 0.028(5) 0.028(6) -0.001(4) 0.002(4) 0.001(4)
C23 0.031(5) 0.013(4) 0.009(4) -0.001(3) -0.004(4) -0.004(4)
C24 0.019(4) 0.031(5) 0.017(5) 0.000(4) -0.001(4) -0.004(4)
C27 0.025(5) 0.033(6) 0.024(5) -0.011(4) -0.004(4) 0.006(4)
C28 0.033(5) 0.012(4) 0.019(5) 0.005(4) -0.005(4) 0.005(4)
C29 0.026(5) 0.021(5) 0.011(4) -0.001(4) 0.006(4) -0.001(4)
C33 0.036(6) 0.025(5) 0.025(6) -0.007(4) -0.008(4) -0.004(4)
C34 0.020(5) 0.045(6) 0.022(5) -0.002(5) -0.005(4) 0.008(5)
C35 0.015(4) 0.040(6) 0.054(8) -0.025(6) 0.005(5) 0.005(4)
C39 0.036(6) 0.046(7) 0.038(7) -0.002(6) -0.006(5) 0.012(5)
C41 0.028(6) 0.046(7) 0.045(7) -0.017(6) 0.018(5) -0.010(5)
C42 0.034(6) 0.030(6) 0.028(6) 0.002(5) 0.008(4) -0.009(4)
O25 0.030(4) 0.069(6) 0.030(5) 0.014(5) -0.002(4) -0.007(4)
C0AA 0.032(6) 0.050(8) 0.070(10) -0.022(7) -0.006(6) 0.015(6)

loop_
_atom_type_symbol
_atom_type_description
_atom_type_scat_dispersion_real
_atom_type_scat_dispersion_imag
_atom_type_scat_source
C C 0.0181 0.0091 'International Tables Vol C Tables 4.2.6.8 and 6.1.1.4'
H H 0.0000 0.0000 'International Tables Vol C Tables 4.2.6.8 and 6.1.1.4'
O O 0.0492 0.0322 'International Tables Vol C Tables 4.2.6.8 and 6.1.1.4'

loop_
_geom_angle_atom_site_label_1
_geom_angle_atom_site_label_2
_geom_angle_atom_site_label_3
_geom_angle
_geom_angle_site_symmetry_1
_geom_angle_site_symmetry_3
_geom_angle_publ_flag
C20 O1 H1 111(6) . . ?
C26 O5 H5 117(7) . . ?
C38 O7 C18 114.7(7) . . ?
C36 O9 H9 109.5 . . ?
C13 O11 H11 109.5 . . ?
O11 C13 C15 121.1(10) . . ?
O11 C13 C32 117.8(10) . . ?
C32 C13 C15 121.1(10) . . ?
C13 C15 C17 121.3(9) . . ?
C13 C15 C38 117.5(9) . . ?
C17 C15 C38 120.9(8) . . ?
O6 C17 C15 123.6(9) . . ?
O6 C17 C20 120.7(9) . . ?
C15 C17 C20 115.5(8) . . ?
O7 C18 C20 106.9(7) . . ?
O7 C18 C26 104.1(7) . . ?
O7 C18 C30 107.6(8) . . ?
C20 C18 C26 109.4(8) . . ?
C30 C18 C20 116.3(8) . . ?
C30 C18 C26 111.7(8) . . ?
O1 C20 C17 105.7(7) . . ?
O1 C20 C18 106.2(7) . . ?
O1 C20 C36 107.8(7) . . ?
C17 C20 C18 110.9(8) . . ?
C17 C20 C36 113.5(7) . . ?
C18 C20 C36 112.1(7) . . ?
C38 C21 H21 120.3 . . ?
C38 C21 C40 119.3(10) . . ?
C40 C21 H21 120.3 . . ?
O5 C26 C18 109.2(9) . . ?
O5 C26 H26 110.2 . . ?
O5 C26 C37 108.3(8) . . ?
C18 C26 H26 110.2 . . ?
C37 C26 C18 108.8(9) . . ?
C37 C26 H26 110.2 . . ?
C18 C30 H30A 109.5 . . ?
C18 C30 H30B 109.5 . . ?
C18 C30 H30C 109.5 . . ?
H30A C30 H30B 109.5 . . ?
H30A C30 H30C 109.5 . . ?
H30B C30 H30C 109.5 . . ?
H31A C31 H31B 107.7 . . ?
C36 C31 H31A 108.8 . . ?
C36 C31 H31B 108.8 . . ?
C36 C31 C37 113.7(8) . . ?
C37 C31 H31A 108.8 . . ?
C37 C31 H31B 108.8 . . ?
C13 C32 H32 120.4 . . ?
C40 C32 C13 119.2(9) . . ?
C40 C32 H32 120.4 . . ?
O9 C36 C20 107.6(7) . . ?
O9 C36 C31 110.9(8) . . ?
O9 C36 H36 109.4 . . ?
C20 C36 C31 110.2(8) . . ?
C20 C36 H36 109.4 . . ?
C31 C36 H36 109.4 . . ?
C26 C37 C31 111.4(9) . . ?
C26 C37 H37 108.6 . . ?
C26 C37 C0AA 111.7(10) . . ?
C31 C37 H37 108.6 . . ?
C0AA C37 C31 107.9(9) . . ?
C0AA C37 H37 108.6 . . ?
O7 C38 C15 121.0(8) . . ?
O7 C38 C21 117.9(9) . . ?
C21 C38 C15 121.1(9) . . ?
C21 C40 H40 119.2 . . ?
C32 C40 C21 121.6(10) . . ?
C32 C40 H40 119.2 . . ?
C23 O2 H2 109.5 . . ?
C19 O3 C29 116.4(7) . . ?
C28 O4 H4 111(6) . . ?
C24 O8 H8 124(10) . . ?
C33 O12 H12 109.5 . . ?
O10 C14 C16 122.9(9) . . ?
O10 C14 C23 121.4(8) . . ?
C16 C14 C23 114.8(8) . . ?
C19 C16 C14 120.9(9) . . ?
C33 C16 C14 120.9(10) . . ?
C33 C16 C19 118.2(9) . . ?
O3 C19 C16 121.7(8) . . ?
O3 C19 C42 116.6(10) . . ?
C42 C19 C16 121.6(10) . . ?
H22A C22 H22B 109.5 . . ?
H22A C22 H22C 109.5 . . ?
H22B C22 H22C 109.5 . . ?
C29 C22 H22A 109.5 . . ?
C29 C22 H22B 109.5 . . ?
C29 C22 H22C 109.5 . . ?
O2 C23 C14 105.9(7) . . ?
O2 C23 C24 110.5(7) . . ?
O2 C23 C29 104.8(7) . . ?
C14 C23 C29 110.0(7) . . ?
C24 C23 C14 114.2(7) . . ?
C24 C23 C29 110.9(7) . . ?
O8 C24 C23 108.8(7) . . ?
O8 C24 H24 108.3 . . ?
O8 C24 C34 112.3(9) . . ?
C23 C24 H24 108.3 . . ?
C34 C24 C23 110.9(8) . . ?
C34 C24 H24 108.3 . . ?
C28 C27 H27 108.7 . . ?
C28 C27 C34 108.2(8) . . ?
C28 C27 C39 112.8(9) . . ?
C34 C27 H27 108.7 . . ?
C39 C27 H27 108.7 . . ?
C39 C27 C34 109.6(9) . . ?
O4 C28 C27 112.0(8) . . ?
O4 C28 H28 107.9 . . ?
O4 C28 C29 109.0(8) . . ?
C27 C28 H28 107.9 . . ?
C27 C28 C29 112.1(8) . . ?
C29 C28 H28 107.9 . . ?
O3 C29 C22 108.1(7) . . ?
O3 C29 C23 106.3(7) . . ?
O3 C29 C28 107.7(7) . . ?
C22 C29 C23 114.2(8) . . ?
C28 C29 C22 112.4(8) . . ?
C28 C29 C23 107.8(7) . . ?
O12 C33 C16 120.3(10) . . ?
O12 C33 C35 119.2(10) . . ?
C35 C33 C16 120.5(10) . . ?
C24 C34 C27 114.8(8) . . ?
C24 C34 H34A 108.6 . . ?
C24 C34 H34B 108.6 . . ?
C27 C34 H34A 108.6 . . ?
C27 C34 H34B 108.6 . . ?
H34A C34 H34B 107.5 . . ?
C33 C35 H35 120.3 . . ?
C41 C35 C33 119.3(10) . . ?
C41 C35 H35 120.3 . . ?
C27 C39 H39A 109.5 . . ?
C27 C39 H39B 109.5 . . ?
C27 C39 H39C 109.5 . . ?
H39A C39 H39B 109.5 . . ?
H39A C39 H39C 109.5 . . ?
H39B C39 H39C 109.5 . . ?
C35 C41 H41 118.6 . . ?
C35 C41 C42 122.8(10) . . ?
C42 C41 H41 118.6 . . ?
C19 C42 C41 117.6(11) . . ?
C19 C42 H42 121.2 . . ?
C41 C42 H42 121.2 . . ?
H25A O25 H25B 135(10) . . ?
C37 C0AA H0AA 109.5 . . ?
C37 C0AA H0AB 109.5 . . ?
C37 C0AA H0AC 109.5 . . ?
H0AA C0AA H0AB 109.5 . . ?
H0AA C0AA H0AC 109.5 . . ?
H0AB C0AA H0AC 109.5 . . ?

loop_
_geom_bond_atom_site_label_1
_geom_bond_atom_site_label_2
_geom_bond_distance
_geom_bond_site_symmetry_2
_geom_bond_publ_flag
O1 C20 1.451(10) . ?
O1 H1 1.01(10) . ?
O5 C26 1.449(13) . ?
O5 H5 0.87(3) . ?
O6 C17 1.248(11) . ?
O7 C18 1.471(11) . ?
O7 C38 1.361(11) . ?
O9 H9 0.8200 . ?
O9 C36 1.428(11) . ?
O11 H11 0.8200 . ?
O11 C13 1.349(14) . ?
C13 C15 1.420(14) . ?
C13 C32 1.390(16) . ?
C15 C17 1.416(14) . ?
C15 C38 1.428(13) . ?
C17 C20 1.522(13) . ?
C18 C20 1.525(13) . ?
C18 C26 1.563(14) . ?
C18 C30 1.505(13) . ?
C20 C36 1.538(13) . ?
C21 H21 0.9300 . ?
C21 C38 1.372(14) . ?
C21 C40 1.405(15) . ?
C26 H26 0.9800 . ?
C26 C37 1.521(14) . ?
C30 H30A 0.9600 . ?
C30 H30B 0.9600 . ?
C30 H30C 0.9600 . ?
C31 H31A 0.9700 . ?
C31 H31B 0.9700 . ?
C31 C36 1.545(14) . ?
C31 C37 1.559(15) . ?
C32 H32 0.9300 . ?
C32 C40 1.379(18) . ?
C36 H36 0.9800 . ?
C37 H37 0.9800 . ?
C37 C0AA 1.535(15) . ?
C40 H40 0.9300 . ?
O2 H2 0.8200 . ?
O2 C23 1.422(11) . ?
O3 C19 1.360(12) . ?
O3 C29 1.462(10) . ?
O4 C28 1.443(11) . ?
O4 H4 0.85(3) . ?
O8 C24 1.430(12) . ?
O8 H8 0.82(3) . ?
O10 C14 1.226(12) . ?
O12 H12 0.8200 . ?
O12 C33 1.352(14) . ?
C14 C16 1.459(13) . ?
C14 C23 1.537(13) . ?
C16 C19 1.405(15) . ?
C16 C33 1.408(14) . ?
C19 C42 1.385(13) . ?
C22 H22A 0.9600 . ?
C22 H22B 0.9600 . ?
C22 H22C 0.9600 . ?
C22 C29 1.532(14) . ?
C23 C24 1.519(12) . ?
C23 C29 1.572(12) . ?
C24 H24 0.9800 . ?
C24 C34 1.522(13) . ?
C27 H27 0.9800 . ?
C27 C28 1.508(13) . ?
C27 C34 1.545(16) . ?
C27 C39 1.527(15) . ?
C28 H28 0.9800 . ?
C28 C29 1.516(13) . ?
C33 C35 1.385(15) . ?
C34 H34A 0.9700 . ?
C34 H34B 0.9700 . ?
C35 H35 0.9300 . ?
C35 C41 1.364(18) . ?
C39 H39A 0.9600 . ?
C39 H39B 0.9600 . ?
C39 H39C 0.9600 . ?
C41 H41 0.9300 . ?
C41 C42 1.394(16) . ?
C42 H42 0.9300 . ?
O25 H25A 0.81(3) . ?
O25 H25B 0.82(3) . ?
C0AA H0AA 0.9600 . ?
C0AA H0AB 0.9600 . ?
C0AA H0AC 0.9600 . ?

loop_
_geom_torsion_atom_site_label_1
_geom_torsion_atom_site_label_2
_geom_torsion_atom_site_label_3
_geom_torsion_atom_site_label_4
_geom_torsion
_geom_torsion_site_symmetry_1
_geom_torsion_site_symmetry_2
_geom_torsion_site_symmetry_3
_geom_torsion_site_symmetry_4
_geom_torsion_publ_flag
O1 C20 C36 O9 -176.4(7) . . . . ?
O1 C20 C36 C31 62.6(9) . . . . ?
O5 C26 C37 C31 175.7(9) . . . . ?
O5 C26 C37 C0AA -63.5(13) . . . . ?
O6 C17 C20 O1 92.1(10) . . . . ?
O6 C17 C20 C18 -153.2(8) . . . . ?
O6 C17 C20 C36 -25.9(12) . . . . ?
O7 C18 C20 O1 55.6(9) . . . . ?
O7 C18 C20 C17 -58.8(9) . . . . ?
O7 C18 C20 C36 173.1(7) . . . . ?
O7 C18 C26 O5 66.2(9) . . . . ?
O7 C18 C26 C37 -175.7(8) . . . . ?
O11 C13 C15 C17 3.6(14) . . . . ?
O11 C13 C15 C38 177.0(9) . . . . ?
O11 C13 C32 C40 -177.0(10) . . . . ?
C13 C15 C17 O6 -2.0(14) . . . . ?
C13 C15 C17 C20 173.0(8) . . . . ?
C13 C15 C38 O7 -176.6(9) . . . . ?
C13 C15 C38 C21 0.4(14) . . . . ?
C13 C32 C40 C21 -0.3(17) . . . . ?
C15 C13 C32 C40 4.3(15) . . . . ?
C15 C17 C20 O1 -83.1(9) . . . . ?
C15 C17 C20 C18 31.6(11) . . . . ?
C15 C17 C20 C36 158.9(8) . . . . ?
C17 C15 C38 O7 -3.2(14) . . . . ?
C17 C15 C38 C21 173.8(10) . . . . ?
C17 C20 C36 O9 -59.6(10) . . . . ?
C17 C20 C36 C31 179.3(8) . . . . ?
C18 O7 C38 C15 -27.5(12) . . . . ?
C18 O7 C38 C21 155.5(9) . . . . ?
C18 C20 C36 O9 67.1(10) . . . . ?
C18 C20 C36 C31 -54.0(10) . . . . ?
C18 C26 C37 C31 57.1(11) . . . . ?
C18 C26 C37 C0AA 177.9(9) . . . . ?
C20 C18 C26 O5 -179.8(8) . . . . ?
C20 C18 C26 C37 -61.7(10) . . . . ?
C26 C18 C20 O1 -56.5(9) . . . . ?
C26 C18 C20 C17 -170.9(7) . . . . ?
C26 C18 C20 C36 61.0(10) . . . . ?
C30 C18 C20 O1 175.8(8) . . . . ?
C30 C18 C20 C17 61.4(10) . . . . ?
C30 C18 C20 C36 -66.6(10) . . . . ?
C30 C18 C26 O5 -49.6(11) . . . . ?
C30 C18 C26 C37 68.4(11) . . . . ?
C32 C13 C15 C17 -177.7(9) . . . . ?
C32 C13 C15 C38 -4.3(14) . . . . ?
C36 C31 C37 C26 -52.4(12) . . . . ?
C36 C31 C37 C0AA -175.3(10) . . . . ?
C37 C31 C36 O9 -70.0(11) . . . . ?
C37 C31 C36 C20 49.1(11) . . . . ?
C38 O7 C18 C20 57.6(10) . . . . ?
C38 O7 C18 C26 173.3(8) . . . . ?
C38 O7 C18 C30 -68.0(10) . . . . ?
C38 C15 C17 O6 -175.1(9) . . . . ?
C38 C15 C17 C20 -0.1(13) . . . . ?
C38 C21 C40 C32 -3.5(17) . . . . ?
C40 C21 C38 O7 -179.5(10) . . . . ?
C40 C21 C38 C15 3.4(16) . . . . ?
O2 C23 C24 O8 -173.6(8) . . . . ?
O2 C23 C24 C34 62.5(10) . . . . ?
O2 C23 C29 O3 54.8(9) . . . . ?
O2 C23 C29 C22 173.9(8) . . . . ?
O2 C23 C29 C28 -60.4(9) . . . . ?
O3 C19 C42 C41 177.5(9) . . . . ?
O4 C28 C29 O3 58.3(9) . . . . ?
O4 C28 C29 C22 -60.7(10) . . . . ?
O4 C28 C29 C23 172.5(7) . . . . ?
O8 C24 C34 C27 -70.5(11) . . . . ?
O10 C14 C16 C19 -175.4(10) . . . . ?
O10 C14 C16 C33 2.8(15) . . . . ?
O10 C14 C23 O2 92.0(10) . . . . ?
O10 C14 C23 C24 -29.9(13) . . . . ?
O10 C14 C23 C29 -155.3(9) . . . . ?
O12 C33 C35 C41 -178.0(10) . . . . ?
C14 C16 C19 O3 0.8(15) . . . . ?
C14 C16 C19 C42 176.6(10) . . . . ?
C14 C16 C33 O12 0.8(15) . . . . ?
C14 C16 C33 C35 -177.5(9) . . . . ?
C14 C23 C24 O8 -54.3(10) . . . . ?
C14 C23 C24 C34 -178.3(9) . . . . ?
C14 C23 C29 O3 -58.6(9) . . . . ?
C14 C23 C29 C22 60.5(9) . . . . ?
C14 C23 C29 C28 -173.8(7) . . . . ?
C16 C14 C23 O2 -77.7(10) . . . . ?
C16 C14 C23 C24 160.5(8) . . . . ?
C16 C14 C23 C29 35.0(11) . . . . ?
C16 C19 C42 C41 1.4(16) . . . . ?
C16 C33 C35 C41 0.4(16) . . . . ?
C19 O3 C29 C22 -66.3(10) . . . . ?
C19 O3 C29 C23 56.8(10) . . . . ?
C19 O3 C29 C28 172.0(8) . . . . ?
C19 C16 C33 O12 179.0(9) . . . . ?
C19 C16 C33 C35 0.6(15) . . . . ?
C23 C14 C16 C19 -5.9(13) . . . . ?
C23 C14 C16 C33 172.3(9) . . . . ?
C23 C24 C34 C27 51.4(11) . . . . ?
C24 C23 C29 O3 174.1(7) . . . . ?
C24 C23 C29 C22 -66.8(10) . . . . ?
C24 C23 C29 C28 58.9(9) . . . . ?
C27 C28 C29 O3 -177.1(8) . . . . ?
C27 C28 C29 C22 63.9(10) . . . . ?
C27 C28 C29 C23 -62.9(10) . . . . ?
C28 C27 C34 C24 -53.0(11) . . . . ?
C29 O3 C19 C16 -28.8(13) . . . . ?
C29 O3 C19 C42 155.2(9) . . . . ?
C29 C23 C24 O8 70.6(10) . . . . ?
C29 C23 C24 C34 -53.3(10) . . . . ?
C33 C16 C19 O3 -177.4(9) . . . . ?
C33 C16 C19 C42 -1.6(15) . . . . ?
C33 C35 C41 C42 -0.6(17) . . . . ?
C34 C27 C28 O4 -178.0(8) . . . . ?
C34 C27 C28 C29 59.1(10) . . . . ?
C35 C41 C42 C19 -0.3(17) . . . . ?
C39 C27 C28 O4 -56.6(12) . . . . ?
C39 C27 C28 C29 -179.5(9) . . . . ?
C39 C27 C34 C24 -176.3(9) . . . . ?
